data_7115037
loop_
_publ_author_name
'Laavanya, Parthasarathi'
'Venkatasubramanian, Ulaganathan'
'Panchanatheswaran, Krishnaswamy'
'Bauer, Jeanette A. Krause'

_publ_section_title
;
 Subtlety in the reactivity of a diketo phosphorus ylide towards mercuric
 halides: the unprecedented O-coordination of
 \a-acetyl-\a-benzoylmethylenetriphenylphosphorane to Hg(ii)
;
_journal_issue 17
_journal_name_full 'Chemical Communications'
_journal_page_first 1660
_journal_paper_doi 10.1039/b104082k
_journal_year 2001
_chemical_formula_sum 'C28 H23 Br2 Hg O2 P'
_chemical_formula_weight 782.84
_chemical_name_systematic
; 
? 
;
_space_group_IT_number 2
_symmetry_space_group_name_Hall '-P 1'
_symmetry_space_group_name_H-M 'P -1'
_atom_sites_solution_hydrogens geom
_atom_sites_solution_primary direct
_atom_sites_solution_secondary difmap
_audit_creation_method SHELXL-97
_cell_angle_alpha 94.835(2)
_cell_angle_beta 98.281(2)
_cell_angle_gamma 102.172(2)
_cell_formula_units_Z 2
_cell_length_a 9.5287(6)
_cell_length_b 11.6425(8)
_cell_length_c 12.3992(8)
_cell_measurement_temperature 150(2)
_cell_volume 1321.22(15)
_computing_structure_refinement 'SHELXL-97 (Sheldrick, 1997)'
_computing_structure_solution 'SHELXS-97 (Sheldrick, 1990)'
_diffrn_ambient_temperature 150(2)
_diffrn_measured_fraction_theta_full 0.970
_diffrn_measured_fraction_theta_max 0.970
_diffrn_radiation_monochromator graphite
_diffrn_radiation_source 'fine-focus sealed tube'
_diffrn_radiation_type MoK\a
_diffrn_radiation_wavelength 0.71069
_diffrn_reflns_av_R_equivalents 0.0284
_diffrn_reflns_av_sigmaI/netI 0.0303
_diffrn_reflns_limit_h_max 12
_diffrn_reflns_limit_h_min -12
_diffrn_reflns_limit_k_max 15
_diffrn_reflns_limit_k_min -15
_diffrn_reflns_limit_l_max 16
_diffrn_reflns_limit_l_min -16
_diffrn_reflns_number 13906
_diffrn_reflns_theta_full 28.21
_diffrn_reflns_theta_max 28.21
_diffrn_reflns_theta_min 2.52
_exptl_absorpt_coefficient_mu 8.933
_exptl_crystal_density_diffrn 1.968
_exptl_crystal_density_method 'not measured'
_exptl_crystal_F_000 744
_refine_diff_density_max 1.239
_refine_diff_density_min -1.147
_refine_diff_density_rms 0.135
_refine_ls_extinction_method none
_refine_ls_goodness_of_fit_ref 1.041
_refine_ls_hydrogen_treatment mixed
_refine_ls_matrix_type full
_refine_ls_number_parameters 142
_refine_ls_number_reflns 6329
_refine_ls_number_restraints 0
_refine_ls_restrained_S_all 1.041
_refine_ls_R_factor_all 0.0371
_refine_ls_R_factor_gt 0.0310
_refine_ls_shift/su_max 0.001
_refine_ls_shift/su_mean 0.000
_refine_ls_structure_factor_coef Fsqd
_refine_ls_weighting_details 'w=1/[\s^2^(Fo^2^)+(0.0385P)^2^+2.8380P] where P=(Fo^2^+2Fc^2^)/3'
_refine_ls_weighting_scheme calc
_refine_ls_wR_factor_gt 0.0743
_refine_ls_wR_factor_ref 0.0766
_reflns_number_gt 5606
_reflns_number_total 6329
_reflns_threshold_expression >2sigma(I)
_cod_data_source_file b104082k.txt
_cod_data_source_block y2hgbr
_cod_depositor_comments
;
The following automatic conversions were performed:

'_refine_ls_weighting_scheme' value 'calc
w=1/[\s^2^(Fo^2^)+(0.0385P)^2^+2.8380P] where P=(Fo^2^+2Fc^2^)/3' was
changed to 'calc'. New tag '_refine_ls_weighting_details' was
created. The value of the new tag was set to
'w=1/[\s^2^(Fo^2^)+(0.0385P)^2^+2.8380P] where P=(Fo^2^+2Fc^2^)/3'.

Automatic conversion script
Id: cif_fix_values 3143 2015-03-26 13:38:13Z robertas 
;
_cod_database_code 7115037

loop_
_symmetry_equiv_pos_as_xyz
'x, y, z'
'-x, -y, -z'

loop_
_atom_site_label
_atom_site_type_symbol
_atom_site_fract_x
_atom_site_fract_y
_atom_site_fract_z
_atom_site_U_iso_or_equiv
_atom_site_adp_type
_atom_site_occupancy
_atom_site_calc_flag
_atom_site_refinement_flags
Hg1 Hg 0.386735(19) 0.081692(14) 0.404547(13) 0.02670(6) Uani 1 d .
Br1 Br 0.35109(5) -0.13258(4) 0.41816(3) 0.02616(9) Uani 1 d .
Br2 Br 0.30608(5) 0.26691(4) 0.42397(4) 0.03676(11) Uani 1 d .
O1 O 0.5507(3) 0.1056(2) 0.2743(2) 0.0237(6) Uani 1 d .
O2 O 0.7710(3) 0.2014(3) -0.0174(2) 0.0244(6) Uani 1 d .
C1 C 0.6499(4) 0.1966(3) 0.1360(3) 0.0192(7) Uani 1 d .
C2 C 0.5296(4) 0.1342(3) 0.1777(3) 0.0200(7) Uani 1 d .
C3 C 0.6607(4) 0.2120(3) 0.0210(3) 0.0182(7) Uani 1 d .
C4 C 0.3768(5) 0.0953(4) 0.1118(4) 0.0291(9) Uani 1 d .
H4A H 0.3821 0.0886 0.0333 0.045(9) Uiso 1 calc R
H4B H 0.3203 0.1538 0.1287 0.045(9) Uiso 1 calc R
H4C H 0.3293 0.0183 0.1310 0.045(9) Uiso 1 calc R
P1 P 0.81698(11) 0.22413(8) 0.22777(8) 0.01676(18) Uani 1 d .
C10 C 0.9508(2) 0.33759(19) 0.1812(2) 0.0191(7) Uiso 1 d G
C11 C 1.0947(3) 0.3303(2) 0.1823(2) 0.0271(9) Uiso 1 d G
C12 C 1.1961(2) 0.4267(2) 0.1609(3) 0.0346(10) Uiso 1 d G
C13 C 1.1536(3) 0.5305(2) 0.1383(3) 0.0355(10) Uiso 1 d G
C14 C 1.0097(3) 0.53777(19) 0.1371(3) 0.0324(10) Uiso 1 d G
C15 C 0.9082(2) 0.4413(2) 0.1586(2) 0.0263(8) Uiso 1 d G
H11 H 1.1238 0.2594 0.1978 0.041(3) Uiso 1 calc G
H12 H 1.2945 0.4218 0.1616 0.041(3) Uiso 1 d G
H13 H 1.2229 0.5964 0.1236 0.041(3) Uiso 1 d G
H14 H 0.9806 0.6087 0.1217 0.041(3) Uiso 1 d G
H15 H 0.8099 0.4463 0.1578 0.041(3) Uiso 1 d G
C20 C 0.8078(3) 0.2983(2) 0.36068(16) 0.0193(7) Uiso 1 d G
C21 C 0.6958(2) 0.3549(2) 0.37423(18) 0.0256(8) Uiso 1 d G
C22 C 0.6994(3) 0.4221(2) 0.4731(2) 0.0328(10) Uiso 1 d G
C23 C 0.8149(3) 0.4326(2) 0.55849(17) 0.0311(9) Uiso 1 d G
C24 C 0.9268(3) 0.3759(3) 0.54493(18) 0.0290(9) Uiso 1 d G
C25 C 0.9233(2) 0.3087(2) 0.4460(2) 0.0237(8) Uiso 1 d G
H21 H 0.6169 0.3478 0.3159 0.041(3) Uiso 1 calc G
H22 H 0.6228 0.4609 0.4824 0.041(3) Uiso 1 d G
H23 H 0.8173 0.4785 0.6261 0.041(3) Uiso 1 d G
H24 H 1.0058 0.3831 0.6033 0.041(3) Uiso 1 d G
H25 H 0.9998 0.2700 0.4368 0.041(3) Uiso 1 d G
C30 C 0.8859(3) 0.09205(19) 0.2448(2) 0.0196(7) Uiso 1 d G
C31 C 0.9441(3) 0.0441(2) 0.15969(17) 0.0288(9) Uiso 1 d G
C32 C 0.9961(3) -0.0580(2) 0.1700(2) 0.0333(10) Uiso 1 d G
C33 C 0.9900(3) -0.1122(2) 0.2654(2) 0.0320(9) Uiso 1 d G
C34 C 0.9318(3) -0.0643(2) 0.35055(18) 0.0318(9) Uiso 1 d G
C35 C 0.8798(3) 0.0378(2) 0.34025(18) 0.0244(8) Uiso 1 d G
H31 H 0.9482 0.0812 0.0945 0.041(3) Uiso 1 calc G
H32 H 1.0359 -0.0907 0.1118 0.041(3) Uiso 1 d G
H33 H 1.0256 -0.1820 0.2724 0.041(3) Uiso 1 d G
H34 H 0.9277 -0.1013 0.4158 0.041(3) Uiso 1 d G
H35 H 0.8401 0.0706 0.3984 0.041(3) Uiso 1 d G
C40 C 0.5409(3) 0.2499(2) -0.05208(19) 0.0209(7) Uiso 1 d G
C41 C 0.5171(3) 0.2136(2) -0.1642(2) 0.0279(9) Uiso 1 d G
C42 C 0.4169(3) 0.2553(3) -0.23440(16) 0.0333(10) Uiso 1 d G
C43 C 0.3406(3) 0.3334(3) -0.1925(2) 0.0355(10) Uiso 1 d G
C44 C 0.3645(3) 0.3697(2) -0.0804(2) 0.0341(10) Uiso 1 d G
C45 C 0.4646(3) 0.3279(2) -0.01018(16) 0.0267(9) Uiso 1 d G
H41 H 0.5692 0.1602 -0.1928 0.041(3) Uiso 1 calc G
H42 H 0.4006 0.2305 -0.3110 0.041(3) Uiso 1 d G
H43 H 0.2722 0.3619 -0.2405 0.041(3) Uiso 1 d G
H44 H 0.3123 0.4230 -0.0517 0.041(3) Uiso 1 d G
H45 H 0.4809 0.3527 0.0664 0.041(3) Uiso 1 d G

loop_
_atom_site_aniso_label
_atom_site_aniso_U_11
_atom_site_aniso_U_22
_atom_site_aniso_U_33
_atom_site_aniso_U_23
_atom_site_aniso_U_13
_atom_site_aniso_U_12
Hg1 0.03223(10) 0.02762(9) 0.02511(9) 0.00945(6) 0.00884(6) 0.01230(6)
Br1 0.0285(2) 0.02429(19) 0.0245(2) 0.00771(15) 0.00390(16) 0.00177(16)
Br2 0.0314(2) 0.0315(2) 0.0508(3) 0.0055(2) 0.0044(2) 0.01602(18)
O1 0.0265(15) 0.0236(14) 0.0218(14) 0.0052(11) 0.0069(11) 0.0041(11)
O2 0.0241(14) 0.0302(15) 0.0203(13) 0.0026(11) 0.0061(11) 0.0077(12)
C1 0.0179(18) 0.0210(18) 0.0182(18) 0.0032(14) 0.0007(14) 0.0042(14)
C2 0.0241(19) 0.0153(16) 0.0216(18) 0.0027(14) 0.0056(15) 0.0057(14)
C3 0.0222(19) 0.0150(16) 0.0163(17) -0.0005(13) 0.0024(14) 0.0034(14)
C4 0.024(2) 0.025(2) 0.035(2) 0.0054(17) 0.0051(18) -0.0003(16)
P1 0.0191(5) 0.0176(4) 0.0146(4) 0.0029(3) 0.0039(3) 0.0052(4)

loop_
_atom_type_symbol
_atom_type_description
_atom_type_scat_dispersion_real
_atom_type_scat_dispersion_imag
_atom_type_scat_source
C C 0.0033 0.0016 'International Tables Vol C Tables 4.2.6.8 and 6.1.1.4'
H H 0.0000 0.0000 'International Tables Vol C Tables 4.2.6.8 and 6.1.1.4'
O O 0.0106 0.0060 'International Tables Vol C Tables 4.2.6.8 and 6.1.1.4'
P P 0.1023 0.0942 'International Tables Vol C Tables 4.2.6.8 and 6.1.1.4'
Br Br -0.2901 2.4595 'International Tables Vol C Tables 4.2.6.8 and 6.1.1.4'
Hg Hg -2.3894 9.2266 'International Tables Vol C Tables 4.2.6.8 and 6.1.1.4'

loop_
_geom_angle_atom_site_label_1
_geom_angle_atom_site_label_2
_geom_angle_atom_site_label_3
_geom_angle
_geom_angle_site_symmetry_3
O1 Hg1 Br2 105.87(7) .
O1 Hg1 Br1 100.86(7) .
Br2 Hg1 Br1 151.064(18) .
O1 Hg1 Br1 87.67(7) 2_656
Br2 Hg1 Br1 101.080(15) 2_656
Br1 Hg1 Br1 90.761(13) 2_656
Hg1 Br1 Hg1 89.239(13) 2_656
C2 O1 Hg1 128.9(3) .
C2 C1 C3 127.6(3) .
C2 C1 P1 114.2(3) .
C3 C1 P1 115.9(3) .
O1 C2 C1 118.4(4) .
O1 C2 C4 118.0(4) .
C1 C2 C4 123.6(4) .
O2 C3 C1 121.2(3) .
O2 C3 C40 118.0(3) .
C1 C3 C40 120.6(3) .
C1 P1 C30 112.97(16) .
C1 P1 C20 112.61(15) .
C30 P1 C20 110.25(12) .
C1 P1 C10 109.49(16) .
C30 P1 C10 110.68(13) .
C20 P1 C10 100.12(13) .
C11 C10 C15 120.0 .
C11 C10 P1 122.79(15) .
C15 C10 P1 116.60(15) .
C10 C11 C12 120.0 .
C13 C12 C11 120.0 .
C14 C13 C12 120.0 .
C13 C14 C15 120.0 .
C14 C15 C10 120.0 .
C21 C20 C25 120.0 .
C21 C20 P1 120.92(14) .
C25 C20 P1 118.71(14) .
C22 C21 C20 120.0 .
C23 C22 C21 120.0 .
C22 C23 C24 120.0 .
C25 C24 C23 120.0 .
C24 C25 C20 120.0 .
C31 C30 C35 120.0 .
C31 C30 P1 118.77(14) .
C35 C30 P1 121.23(15) .
C30 C31 C32 120.0 .
C33 C32 C31 120.0 .
C34 C33 C32 120.0 .
C33 C34 C35 120.0 .
C34 C35 C30 120.0 .
C41 C40 C45 120.0 .
C41 C40 C3 118.7(2) .
C45 C40 C3 121.0(2) .
C42 C41 C40 120.0 .
C41 C42 C43 120.0 .
C42 C43 C44 120.0 .
C45 C44 C43 120.0 .
C44 C45 C40 120.0 .

loop_
_geom_bond_atom_site_label_1
_geom_bond_atom_site_label_2
_geom_bond_distance
_geom_bond_site_symmetry_2
Hg1 O1 2.397(3) .
Hg1 Br2 2.4420(5) .
Hg1 Br1 2.4693(5) .
Hg1 Br1 2.9997(5) 2_656
Br1 Hg1 2.9997(5) 2_656
O1 C2 1.270(5) .
O2 C3 1.239(5) .
C1 C2 1.411(5) .
C1 C3 1.468(5) .
C1 P1 1.770(4) .
C2 C4 1.520(6) .
C3 C40 1.516(4) .
P1 C30 1.811(2) .
P1 C20 1.817(2) .
P1 C10 1.826(2) .
C10 C11 1.3900 .
C10 C15 1.3900 .
C11 C12 1.3900 .
C12 C13 1.3900 .
C13 C14 1.3900 .
C14 C15 1.3900 .
C20 C21 1.3900 .
C20 C25 1.3900 .
C21 C22 1.3900 .
C22 C23 1.3900 .
C23 C24 1.3900 .
C24 C25 1.3900 .
C30 C31 1.3900 .
C30 C35 1.3900 .
C31 C32 1.3900 .
C32 C33 1.3900 .
C33 C34 1.3900 .
C34 C35 1.3900 .
C40 C41 1.3900 .
C40 C45 1.3900 .
C41 C42 1.3900 .
C42 C43 1.3900 .
C43 C44 1.3900 .
C44 C45 1.3900 .

loop_
_geom_torsion_atom_site_label_1
_geom_torsion_atom_site_label_2
_geom_torsion_atom_site_label_3
_geom_torsion_atom_site_label_4
_geom_torsion
_geom_torsion_site_symmetry_1
_geom_torsion_site_symmetry_4
O1 Hg1 Br1 Hg1 87.78(7) . 2_656
Br2 Hg1 Br1 Hg1 -114.91(3) . 2_656
Br1 Hg1 Br1 Hg1 0.0 2_656 2_656
Br2 Hg1 O1 C2 -54.5(3) . .
Br1 Hg1 O1 C2 114.3(3) . .
Br1 Hg1 O1 C2 -155.3(3) 2_656 .
Hg1 O1 C2 C1 149.9(3) . .
Hg1 O1 C2 C4 -32.2(5) . .
C3 C1 C2 O1 162.9(4) . .
P1 C1 C2 O1 0.8(5) . .
C3 C1 C2 C4 -14.8(6) . .
P1 C1 C2 C4 -176.9(3) . .
C2 C1 C3 O2 -136.3(4) . .
P1 C1 C3 O2 25.5(5) . .
C2 C1 C3 C40 48.0(5) . .
P1 C1 C3 C40 -150.2(3) . .
C2 C1 P1 C30 71.6(3) . .
C3 C1 P1 C30 -92.7(3) . .
C2 C1 P1 C20 -54.1(3) . .
C3 C1 P1 C20 141.6(3) . .
C2 C1 P1 C10 -164.6(3) . .
C3 C1 P1 C10 31.2(3) . .
C1 P1 C10 C11 -137.77(19) . .
C30 P1 C10 C11 -12.6(2) . .
C20 P1 C10 C11 103.70(17) . .
C1 P1 C10 C15 51.2(2) . .
C30 P1 C10 C15 176.34(15) . .
C20 P1 C10 C15 -67.36(17) . .
C15 C10 C11 C12 0.0 . .
P1 C10 C11 C12 -170.8(2) . .
C10 C11 C12 C13 0.0 . .
C11 C12 C13 C14 0.0 . .
C12 C13 C14 C15 0.0 . .
C13 C14 C15 C10 0.0 . .
C11 C10 C15 C14 0.0 . .
P1 C10 C15 C14 171.3(2) . .
C1 P1 C20 C21 -17.0(2) . .
C30 P1 C20 C21 -144.17(16) . .
C10 P1 C20 C21 99.20(17) . .
C1 P1 C20 C25 170.04(18) . .
C30 P1 C20 C25 42.87(19) . .
C10 P1 C20 C25 -73.76(17) . .
C25 C20 C21 C22 0.0 . .
P1 C20 C21 C22 -172.9(2) . .
C20 C21 C22 C23 0.0 . .
C21 C22 C23 C24 0.0 . .
C22 C23 C24 C25 0.0 . .
C23 C24 C25 C20 0.0 . .
C21 C20 C25 C24 0.0 . .
P1 C20 C25 C24 173.0(2) . .
C1 P1 C30 C31 73.1(2) . .
C20 P1 C30 C31 -159.88(16) . .
C10 P1 C30 C31 -50.04(19) . .
C1 P1 C30 C35 -106.1(2) . .
C20 P1 C30 C35 20.9(2) . .
C10 P1 C30 C35 130.76(17) . .
C35 C30 C31 C32 0.0 . .
P1 C30 C31 C32 -179.2(2) . .
C30 C31 C32 C33 0.0 . .
C31 C32 C33 C34 0.0 . .
C32 C33 C34 C35 0.0 . .
C33 C34 C35 C30 0.0 . .
C31 C30 C35 C34 0.0 . .
P1 C30 C35 C34 179.2(2) . .
O2 C3 C40 C41 33.2(4) . .
C1 C3 C40 C41 -150.9(3) . .
O2 C3 C40 C45 -141.1(3) . .
C1 C3 C40 C45 34.8(4) . .
C45 C40 C41 C42 0.0 . .
C3 C40 C41 C42 -174.4(3) . .
C40 C41 C42 C43 0.0 . .
C41 C42 C43 C44 0.0 . .
C42 C43 C44 C45 0.0 . .
C43 C44 C45 C40 0.0 . .
C41 C40 C45 C44 0.0 . .
C3 C40 C45 C44 174.2(3) . .
